data_4106321
loop_
_publ_author_name
'Paraskevi O. Lagaditis'
'Alan J. Lough'
'Robert H. Morris'

_publ_section_title
;
 Low-Valent Ene-Amido Iron Complexes for the Asymmetric Transfer
 Hydrogenation of Acetophenone without Base
;
_journal_name_full 'Journal of the American Chemical Society'
_journal_page_first 9662
_journal_page_last 9665
_journal_paper_doi 10.1021/ja202375y
_journal_volume 133
_journal_year 2011
_chemical_formula_moiety 'C15 H30 Cl Fe N2 O P2, C24 H20 B'
_chemical_formula_sum 'C39 H50 B Cl Fe N2 O P2'
_chemical_formula_weight 726.86
_chemical_name_systematic
; 
 ? 
;
_space_group_IT_number 14
_symmetry_cell_setting monoclinic
_symmetry_space_group_name_Hall '-P 2ybc'
_symmetry_space_group_name_H-M 'P 1 21/c 1'
_atom_sites_solution_hydrogens geom
_atom_sites_solution_primary direct
_atom_sites_solution_secondary difmap
_audit_creation_method SHELXL-97
_cell_angle_alpha 90.00
_cell_angle_beta 98.5350(16)
_cell_angle_gamma 90.00
_cell_formula_units_Z 8
_cell_length_a 25.7917(2)
_cell_length_b 29.1099(11)
_cell_length_c 10.1280(8)
_cell_measurement_reflns_used 39464
_cell_measurement_temperature 150(1)
_cell_measurement_theta_max 27.0
_cell_measurement_theta_min 2.6
_cell_volume 7519.8(7)
_computing_cell_refinement 'Denzo-SMN (Otwinowski & Minor, 1997)'
_computing_data_collection 'Collect (Nonius B.V., 1997-2002)'
_computing_data_reduction Denzo-SMN
_computing_molecular_graphics 'PLATON (Spek, 2009)'
_computing_publication_material 'SHELXTL V6.1'
_computing_structure_refinement 'SHELXTL V6.1 (Sheldrick, 2008)'
_computing_structure_solution 'SIR-92 (Altomare et al., 1994)'
_diffrn_ambient_temperature 150(1)
_diffrn_detector_area_resol_mean 9
_diffrn_measured_fraction_theta_full 0.997
_diffrn_measured_fraction_theta_max 0.997
_diffrn_measurement_device_type 'Nonius KappaCCD'
_diffrn_measurement_method '\f scans and \w scans with \k offsets'
_diffrn_radiation_monochromator graphite
_diffrn_radiation_source 'fine-focus sealed tube'
_diffrn_radiation_type MoK\a
_diffrn_radiation_wavelength 0.71073
_diffrn_reflns_av_R_equivalents 0.1257
_diffrn_reflns_av_sigmaI/netI 0.1752
_diffrn_reflns_limit_h_max 30
_diffrn_reflns_limit_h_min -28
_diffrn_reflns_limit_k_max 32
_diffrn_reflns_limit_k_min -34
_diffrn_reflns_limit_l_max 12
_diffrn_reflns_limit_l_min -12
_diffrn_reflns_number 39464
_diffrn_reflns_theta_full 25.02
_diffrn_reflns_theta_max 25.02
_diffrn_reflns_theta_min 2.64
_exptl_absorpt_coefficient_mu 0.590
_exptl_absorpt_correction_T_max 0.950
_exptl_absorpt_correction_T_min 0.788
_exptl_absorpt_correction_type multi-scan
_exptl_absorpt_process_details
;
multi-scan from symmetry-related measurements 
 Sortav (Blessing 1995)
;
_exptl_crystal_colour orange
_exptl_crystal_density_diffrn 1.284
_exptl_crystal_description block
_exptl_crystal_F_000 3072
_exptl_crystal_size_max 0.24
_exptl_crystal_size_mid 0.10
_exptl_crystal_size_min 0.10
_refine_diff_density_max 0.428
_refine_diff_density_min -0.409
_refine_diff_density_rms 0.085
_refine_ls_extinction_method none
_refine_ls_goodness_of_fit_ref 0.958
_refine_ls_hydrogen_treatment constr
_refine_ls_matrix_type full
_refine_ls_number_parameters 852
_refine_ls_number_reflns 13220
_refine_ls_number_restraints 1
_refine_ls_restrained_S_all 0.958
_refine_ls_R_factor_all 0.1789
_refine_ls_R_factor_gt 0.0630
_refine_ls_shift/su_max 0.001
_refine_ls_shift/su_mean 0.000
_refine_ls_structure_factor_coef Fsqd
_refine_ls_weighting_details 'calc w=1/[\s^2^(Fo^2^)+(0.0592P)^2^] where P=(Fo^2^+2Fc^2^)/3'
_refine_ls_weighting_scheme calc
_refine_ls_wR_factor_gt 0.1165
_refine_ls_wR_factor_ref 0.1581
_reflns_number_gt 6044
_reflns_number_total 13220
_reflns_threshold_expression I>2\s(I)
_cod_data_source_file ja202375y_si_002_4.cif
_cod_data_source_block 3
_cod_original_sg_symbol_H-M 'P 21/c'
_cod_database_code 4106321

loop_
_symmetry_equiv_pos_as_xyz
'x, y, z'
'-x, y+1/2, -z+1/2'
'-x, -y, -z'
'x, -y-1/2, z-1/2'

loop_
_atom_site_label
_atom_site_type_symbol
_atom_site_fract_x
_atom_site_fract_y
_atom_site_fract_z
_atom_site_U_iso_or_equiv
_atom_site_adp_type
_atom_site_occupancy
_atom_site_symmetry_multiplicity
_atom_site_calc_flag
_atom_site_refinement_flags
_atom_site_disorder_assembly
_atom_site_disorder_group
Fe1A Fe 0.13170(3) 0.14446(3) 0.60986(7) 0.0322(2) Uani 1 1 d . . .
Cl1A Cl 0.11885(5) 0.22379(5) 0.57932(12) 0.0409(4) Uani 1 1 d . . .
P1A P 0.07642(5) 0.13569(5) 0.42070(12) 0.0314(4) Uani 1 1 d . . .
P2A P 0.21409(6) 0.15014(5) 0.56818(13) 0.0381(4) Uani 1 1 d . . .
O1A O 0.14188(16) 0.04537(14) 0.6293(4) 0.0505(11) Uani 1 1 d . . .
N1A N 0.06714(17) 0.14228(13) 0.6905(4) 0.0288(10) Uani 1 1 d . . .
N2A N 0.16316(19) 0.15860(15) 0.7947(4) 0.0387(12) Uani 1 1 d . . .
C1A C 0.01425(19) 0.15185(18) 0.4785(4) 0.0339(13) Uani 1 1 d . . .
H1AA H 0.0057 0.1843 0.4558 0.041 Uiso 1 1 calc R . .
H1AB H -0.0147 0.1323 0.4347 0.041 Uiso 1 1 calc R . .
C2A C 0.0210(2) 0.14529(17) 0.6264(5) 0.0355(14) Uani 1 1 d . . .
H2AA H -0.0086 0.1434 0.6717 0.043 Uiso 1 1 calc R . .
C3A C 0.0768(2) 0.1375(2) 0.8352(4) 0.0419(15) Uani 1 1 d . . .
H3AA H 0.0840 0.1050 0.8603 0.050 Uiso 1 1 calc R . .
H3AB H 0.0458 0.1478 0.8744 0.050 Uiso 1 1 calc R . .
C4A C 0.1239(2) 0.1672(2) 0.8851(5) 0.0481(16) Uani 1 1 d . . .
H4AA H 0.1138 0.2001 0.8828 0.058 Uiso 1 1 calc R . .
H4AB H 0.1384 0.1589 0.9780 0.058 Uiso 1 1 calc R . .
C5A C 0.2122(3) 0.16217(19) 0.8336(5) 0.0464(16) Uani 1 1 d . . .
H5AA H 0.2245 0.1695 0.9243 0.056 Uiso 1 1 calc R . .
C6A C 0.2501(2) 0.1551(2) 0.7401(5) 0.0479(16) Uani 1 1 d . . .
H6AA H 0.2705 0.1267 0.7640 0.057 Uiso 1 1 calc R . .
H6AB H 0.2748 0.1813 0.7455 0.057 Uiso 1 1 calc R . .
C7A C 0.0609(2) 0.07845(17) 0.3523(5) 0.0343(14) Uani 1 1 d . . .
H7AA H 0.0564 0.0573 0.4264 0.041 Uiso 1 1 calc R . .
H7AB H 0.0270 0.0798 0.2918 0.041 Uiso 1 1 calc R . .
C8A C 0.1027(2) 0.05863(18) 0.2751(5) 0.0442(15) Uani 1 1 d . . .
H8AA H 0.0919 0.0280 0.2417 0.066 Uiso 1 1 calc R . .
H8AB H 0.1362 0.0565 0.3346 0.066 Uiso 1 1 calc R . .
H8AC H 0.1067 0.0788 0.1997 0.066 Uiso 1 1 calc R . .
C9A C 0.0810(2) 0.17109(19) 0.2752(4) 0.0373(14) Uani 1 1 d . . .
H9AA H 0.0833 0.2037 0.3034 0.045 Uiso 1 1 calc R . .
H9AB H 0.1140 0.1634 0.2410 0.045 Uiso 1 1 calc R . .
C10A C 0.0356(2) 0.16597(19) 0.1616(5) 0.0429(15) Uani 1 1 d . . .
H10A H 0.0411 0.1864 0.0881 0.064 Uiso 1 1 calc R . .
H10B H 0.0027 0.1741 0.1935 0.064 Uiso 1 1 calc R . .
H10C H 0.0338 0.1341 0.1301 0.064 Uiso 1 1 calc R . .
C11A C 0.2448(2) 0.1014(2) 0.4988(6) 0.0544(17) Uani 1 1 d . . .
H11A H 0.2357 0.0734 0.5459 0.065 Uiso 1 1 calc R . .
H11B H 0.2291 0.0982 0.4040 0.065 Uiso 1 1 calc R . .
C12A C 0.3040(2) 0.1029(2) 0.5054(6) 0.076(2) Uani 1 1 d . . .
H12A H 0.3160 0.0748 0.4661 0.114 Uiso 1 1 calc R . .
H12B H 0.3205 0.1053 0.5988 0.114 Uiso 1 1 calc R . .
H12C H 0.3138 0.1296 0.4555 0.114 Uiso 1 1 calc R . .
C13A C 0.2385(2) 0.20055(19) 0.4879(5) 0.0464(16) Uani 1 1 d . . .
H13A H 0.2289 0.2284 0.5349 0.056 Uiso 1 1 calc R . .
H13B H 0.2772 0.1989 0.4993 0.056 Uiso 1 1 calc R . .
C14A C 0.2179(2) 0.2058(2) 0.3397(5) 0.0622(19) Uani 1 1 d . . .
H14A H 0.2328 0.2335 0.3054 0.093 Uiso 1 1 calc R . .
H14B H 0.1796 0.2083 0.3270 0.093 Uiso 1 1 calc R . .
H14C H 0.2280 0.1789 0.2913 0.093 Uiso 1 1 calc R . .
C15A C 0.1392(2) 0.0850(2) 0.6245(5) 0.0365(14) Uani 1 1 d . . .
Fe1B Fe 0.63719(3) 0.12710(3) 0.16086(7) 0.0340(2) Uani 1 1 d . A .
Cl1B Cl 0.64628(6) 0.18785(5) 0.01349(13) 0.0438(4) Uani 1 1 d . . .
P1B P 0.71758(6) 0.14573(5) 0.26098(13) 0.0386(4) Uani 1 1 d . . .
P2B P 0.57673(6) 0.16934(5) 0.23993(14) 0.0421(4) Uani 1 1 d . . .
O1B O 0.62256(15) 0.05622(15) 0.3513(4) 0.0585(12) Uani 1 1 d . A .
N1B N 0.67698(18) 0.08800(14) 0.0564(4) 0.0325(11) Uani 1 1 d . . .
N2B N 0.57913(18) 0.10744(15) 0.0259(4) 0.0349(11) Uani 1 1 d . . .
C1B C 0.7546(2) 0.1303(2) 0.1253(5) 0.0416(15) Uani 1 1 d . A .
H1BA H 0.7574 0.1573 0.0670 0.050 Uiso 1 1 calc R . .
H1BB H 0.7904 0.1202 0.1627 0.050 Uiso 1 1 calc R . .
C2B C 0.7259(2) 0.09280(19) 0.0482(5) 0.0353(14) Uani 1 1 d . A .
H2BA H 0.7431 0.0729 -0.0058 0.042 Uiso 1 1 calc R . .
C3B C 0.6446(2) 0.05286(19) -0.0195(5) 0.0419(15) Uani 1 1 d . A .
H3BA H 0.6373 0.0273 0.0397 0.050 Uiso 1 1 calc R . .
H3BB H 0.6625 0.0403 -0.0915 0.050 Uiso 1 1 calc R . .
C4B C 0.5939(2) 0.07710(19) -0.0779(5) 0.0432(15) Uani 1 1 d . A .
H4BA H 0.5993 0.0952 -0.1574 0.052 Uiso 1 1 calc R . .
H4BB H 0.5659 0.0543 -0.1049 0.052 Uiso 1 1 calc R . .
C5B C 0.5334(2) 0.1253(2) 0.0120(5) 0.0432(15) Uani 1 1 d . A .
H5BA H 0.5077 0.1157 -0.0597 0.052 Uiso 1 1 calc R . .
C6B C 0.5197(2) 0.1611(2) 0.1066(5) 0.0445(15) Uani 1 1 d . A .
H6BA H 0.4887 0.1513 0.1464 0.053 Uiso 1 1 calc R . .
H6BB H 0.5111 0.1904 0.0584 0.053 Uiso 1 1 calc R . .
C7B C 0.7507(2) 0.1122(2) 0.4016(5) 0.0454(16) Uani 1 1 d . A .
H7BA H 0.7858 0.1257 0.4304 0.054 Uiso 1 1 calc R . .
H7BB H 0.7306 0.1150 0.4771 0.054 Uiso 1 1 calc R . .
C8B C 0.7573(2) 0.0613(2) 0.3714(5) 0.0494(16) Uani 1 1 d . . .
H8BA H 0.7755 0.0459 0.4511 0.074 Uiso 1 1 calc R A .
H8BB H 0.7779 0.0581 0.2980 0.074 Uiso 1 1 calc R . .
H8BC H 0.7227 0.0473 0.3457 0.074 Uiso 1 1 calc R . .
C9B C 0.7367(3) 0.2047(2) 0.3067(6) 0.065(2) Uani 1 1 d D A 1
H9B1 H 0.7734 0.2091 0.2912 0.078 Uiso 0.739(10) 1 calc PR B 1
H9B2 H 0.7145 0.2257 0.2454 0.078 Uiso 0.739(10) 1 calc PR B 1
C10B C 0.7331(4) 0.2186(3) 0.4426(7) 0.072(3) Uani 0.739(10) 1 d PD A 1
H10D H 0.7438 0.2508 0.4552 0.108 Uiso 0.739(10) 1 calc PR B 1
H10E H 0.7563 0.1992 0.5050 0.108 Uiso 0.739(10) 1 calc PR B 1
H10F H 0.6969 0.2151 0.4595 0.108 Uiso 0.739(10) 1 calc PR B 1
C9C C 0.7367(3) 0.2047(2) 0.3067(6) 0.065(2) Uani 0.00 1 d PD A 2
H9C1 H 0.7180 0.2234 0.2329 0.078 Uiso 0.261(10) 1 calc PR B 2
H9C2 H 0.7189 0.2112 0.3848 0.078 Uiso 0.261(10) 1 calc PR B 2
C10C C 0.7872(6) 0.2271(9) 0.339(3) 0.087(11) Uiso 0.261(10) 1 d PD A 2
H10G H 0.7820 0.2596 0.3589 0.131 Uiso 0.261(10) 1 calc PR B 2
H10H H 0.8064 0.2248 0.2624 0.131 Uiso 0.261(10) 1 calc PR B 2
H10I H 0.8074 0.2122 0.4166 0.131 Uiso 0.261(10) 1 calc PR B 2
C11B C 0.5514(2) 0.1500(2) 0.3895(5) 0.0595(19) Uani 1 1 d . A .
H11C H 0.5191 0.1674 0.3978 0.071 Uiso 1 1 calc R . .
H11D H 0.5419 0.1171 0.3790 0.071 Uiso 1 1 calc R . .
C12B C 0.5905(3) 0.1561(3) 0.5186(5) 0.088(3) Uani 1 1 d . . .
H12D H 0.5747 0.1447 0.5947 0.132 Uiso 1 1 calc R A .
H12E H 0.5992 0.1887 0.5317 0.132 Uiso 1 1 calc R . .
H12F H 0.6225 0.1386 0.5118 0.132 Uiso 1 1 calc R . .
C13B C 0.5832(2) 0.2315(2) 0.2593(6) 0.0631(19) Uani 1 1 d . A .
H13C H 0.6106 0.2378 0.3363 0.076 Uiso 1 1 calc R . .
H13D H 0.5957 0.2440 0.1788 0.076 Uiso 1 1 calc R . .
C14B C 0.5337(2) 0.2577(2) 0.2801(7) 0.081(2) Uani 1 1 d . . .
H14D H 0.5416 0.2905 0.2888 0.121 Uiso 1 1 calc R A .
H14E H 0.5214 0.2466 0.3614 0.121 Uiso 1 1 calc R . .
H14F H 0.5063 0.2526 0.2033 0.121 Uiso 1 1 calc R . .
C15B C 0.6295(2) 0.0845(2) 0.2767(5) 0.0395(15) Uani 1 1 d . . .
C21A C -0.1817(2) 0.10194(19) 0.7977(4) 0.0318(13) Uani 1 1 d . . .
C22A C -0.2008(2) 0.0581(2) 0.7633(5) 0.0400(15) Uani 1 1 d . . .
H22A H -0.1763 0.0335 0.7688 0.048 Uiso 1 1 calc R . .
C23A C -0.2531(3) 0.0481(2) 0.7219(5) 0.0471(16) Uani 1 1 d . . .
H23A H -0.2636 0.0175 0.6995 0.057 Uiso 1 1 calc R . .
C24A C -0.2902(2) 0.0830(2) 0.7129(5) 0.0490(17) Uani 1 1 d . . .
H24A H -0.3262 0.0767 0.6841 0.059 Uiso 1 1 calc R . .
C25A C -0.2736(2) 0.1269(2) 0.7466(4) 0.0401(15) Uani 1 1 d . . .
H25A H -0.2984 0.1511 0.7416 0.048 Uiso 1 1 calc R . .
C26A C -0.2208(2) 0.13606(19) 0.7879(4) 0.0338(14) Uani 1 1 d . . .
H26A H -0.2106 0.1668 0.8105 0.041 Uiso 1 1 calc R . .
C31A C -0.11708(18) 0.11405(18) 1.0178(4) 0.0273(13) Uani 1 1 d . . .
C32A C -0.1177(2) 0.07317(19) 1.0893(5) 0.0391(14) Uani 1 1 d . . .
H32A H -0.1202 0.0451 1.0408 0.047 Uiso 1 1 calc R . .
C33A C -0.1150(2) 0.0710(2) 1.2274(5) 0.0452(16) Uani 1 1 d . . .
H33A H -0.1152 0.0422 1.2713 0.054 Uiso 1 1 calc R . .
C34A C -0.1121(2) 0.1117(2) 1.2999(5) 0.0423(16) Uani 1 1 d . . .
H34A H -0.1098 0.1110 1.3943 0.051 Uiso 1 1 calc R . .
C35A C -0.11251(19) 0.1526(2) 1.2334(5) 0.0395(15) Uani 1 1 d . . .
H35A H -0.1109 0.1806 1.2822 0.047 Uiso 1 1 calc R . .
C36A C -0.11519(19) 0.15388(19) 1.0959(5) 0.0339(14) Uani 1 1 d . . .
H36A H -0.1158 0.1829 1.0528 0.041 Uiso 1 1 calc R . .
C41A C -0.0794(2) 0.07682(17) 0.8039(5) 0.0291(13) Uani 1 1 d . . .
C42A C -0.0831(2) 0.06595(17) 0.6679(5) 0.0345(14) Uani 1 1 d . . .
H42A H -0.1133 0.0754 0.6089 0.041 Uiso 1 1 calc R . .
C43A C -0.0445(2) 0.04206(19) 0.6168(5) 0.0434(15) Uani 1 1 d . . .
H43A H -0.0483 0.0360 0.5237 0.052 Uiso 1 1 calc R . .
C44A C -0.0006(2) 0.02682(18) 0.6990(6) 0.0452(16) Uani 1 1 d . . .
H44A H 0.0260 0.0105 0.6630 0.054 Uiso 1 1 calc R . .
C45A C 0.0044(2) 0.03552(18) 0.8338(6) 0.0440(15) Uani 1 1 d . . .
H45A H 0.0340 0.0245 0.8923 0.053 Uiso 1 1 calc R . .
C46A C -0.0346(2) 0.06075(17) 0.8836(5) 0.0335(13) Uani 1 1 d . . .
H46A H -0.0302 0.0672 0.9765 0.040 Uiso 1 1 calc R . .
C51A C -0.1020(2) 0.16221(17) 0.7927(4) 0.0284(13) Uani 1 1 d . . .
C52A C -0.1221(2) 0.17754(18) 0.6659(5) 0.0345(14) Uani 1 1 d . . .
H52A H -0.1521 0.1627 0.6192 0.041 Uiso 1 1 calc R . .
C53A C -0.0998(2) 0.21428(19) 0.6033(5) 0.0412(15) Uani 1 1 d . . .
H53A H -0.1146 0.2236 0.5160 0.049 Uiso 1 1 calc R . .
C54A C -0.0568(2) 0.23656(19) 0.6683(5) 0.0442(15) Uani 1 1 d . . .
H54A H -0.0413 0.2610 0.6258 0.053 Uiso 1 1 calc R . .
C55A C -0.0359(2) 0.22323(19) 0.7973(5) 0.0425(15) Uani 1 1 d . . .
H55A H -0.0067 0.2390 0.8447 0.051 Uiso 1 1 calc R . .
C56A C -0.0585(2) 0.18638(17) 0.8560(5) 0.0310(13) Uani 1 1 d . . .
H56A H -0.0436 0.1773 0.9434 0.037 Uiso 1 1 calc R . .
B1A B -0.1211(2) 0.1138(2) 0.8546(5) 0.0318(16) Uani 1 1 d . . .
C21B C 0.3999(2) 0.05662(18) 0.1588(5) 0.0348(14) Uani 1 1 d . . .
C22B C 0.4524(2) 0.04731(19) 0.1565(6) 0.0464(16) Uani 1 1 d . . .
H22B H 0.4690 0.0615 0.0893 0.056 Uiso 1 1 calc R . .
C23B C 0.4823(2) 0.0184(2) 0.2469(6) 0.0536(17) Uani 1 1 d . . .
H23B H 0.5184 0.0137 0.2423 0.064 Uiso 1 1 calc R . .
C24B C 0.4587(3) -0.0031(2) 0.3430(6) 0.0544(18) Uani 1 1 d . . .
H24B H 0.4785 -0.0231 0.4054 0.065 Uiso 1 1 calc R . .
C25B C 0.4060(3) 0.0043(2) 0.3490(5) 0.0505(17) Uani 1 1 d . . .
H25B H 0.3896 -0.0106 0.4151 0.061 Uiso 1 1 calc R . .
C26B C 0.3773(2) 0.03375(18) 0.2577(5) 0.0409(15) Uani 1 1 d . . .
H26B H 0.3412 0.0385 0.2626 0.049 Uiso 1 1 calc R . .
C31B C 0.3053(2) 0.08124(18) 0.0324(5) 0.0352(14) Uani 1 1 d . . .
C32B C 0.2686(2) 0.0935(2) 0.1142(5) 0.0484(16) Uani 1 1 d . . .
H32B H 0.2796 0.1133 0.1877 0.058 Uiso 1 1 calc R . .
C33B C 0.2172(2) 0.0787(2) 0.0947(6) 0.0554(18) Uani 1 1 d . . .
H33B H 0.1940 0.0881 0.1542 0.066 Uiso 1 1 calc R . .
C34B C 0.1996(3) 0.0504(2) -0.0109(7) 0.0604(18) Uani 1 1 d . . .
H34B H 0.1644 0.0398 -0.0250 0.073 Uiso 1 1 calc R . .
C35B C 0.2339(3) 0.0376(2) -0.0956(7) 0.0577(18) Uani 1 1 d . . .
H35B H 0.2223 0.0180 -0.1690 0.069 Uiso 1 1 calc R . .
C36B C 0.2852(2) 0.05294(18) -0.0753(5) 0.0433(15) Uani 1 1 d . . .
H36B H 0.3078 0.0440 -0.1368 0.052 Uiso 1 1 calc R . .
C41B C 0.37105(19) 0.14411(18) 0.1567(5) 0.0322(13) Uani 1 1 d . . .
C42B C 0.3431(2) 0.1838(2) 0.1144(6) 0.0442(15) Uani 1 1 d . . .
H42B H 0.3219 0.1837 0.0293 0.053 Uiso 1 1 calc R . .
C43B C 0.3448(2) 0.2233(2) 0.1905(6) 0.0538(17) Uani 1 1 d . . .
H43B H 0.3254 0.2495 0.1563 0.065 Uiso 1 1 calc R . .
C44B C 0.3743(2) 0.2251(2) 0.3160(6) 0.0522(17) Uani 1 1 d . . .
H44B H 0.3750 0.2521 0.3688 0.063 Uiso 1 1 calc R . .
C45B C 0.4025(2) 0.1872(2) 0.3623(6) 0.0463(16) Uani 1 1 d . . .
H45B H 0.4232 0.1878 0.4481 0.056 Uiso 1 1 calc R . .
C46B C 0.4010(2) 0.14752(19) 0.2835(5) 0.0382(14) Uani 1 1 d . . .
H46B H 0.4212 0.1217 0.3178 0.046 Uiso 1 1 calc R . .
C51B C 0.3924(2) 0.10496(19) -0.0735(5) 0.0342(14) Uani 1 1 d . . .
C52B C 0.4044(2) 0.0680(2) -0.1527(5) 0.0442(15) Uani 1 1 d . . .
H52B H 0.3987 0.0376 -0.1235 0.053 Uiso 1 1 calc R . .
C53B C 0.4243(2) 0.0738(2) -0.2716(5) 0.0485(16) Uani 1 1 d . . .
H53B H 0.4322 0.0476 -0.3208 0.058 Uiso 1 1 calc R . .
C54B C 0.4326(2) 0.1168(2) -0.3189(5) 0.0475(16) Uani 1 1 d . . .
H54B H 0.4449 0.1207 -0.4021 0.057 Uiso 1 1 calc R . .
C55B C 0.4227(2) 0.1546(2) -0.2420(5) 0.0467(16) Uani 1 1 d . . .
H55B H 0.4294 0.1848 -0.2711 0.056 Uiso 1 1 calc R . .
C56B C 0.4031(2) 0.14826(19) -0.1227(5) 0.0371(14) Uani 1 1 d . . .
H56B H 0.3967 0.1746 -0.0722 0.045 Uiso 1 1 calc R . .
B1B B 0.3676(3) 0.0970(2) 0.0657(6) 0.0363(16) Uani 1 1 d . . .

loop_
_atom_site_aniso_label
_atom_site_aniso_U_11
_atom_site_aniso_U_22
_atom_site_aniso_U_33
_atom_site_aniso_U_23
_atom_site_aniso_U_13
_atom_site_aniso_U_12
Fe1A 0.0334(5) 0.0350(5) 0.0276(4) -0.0012(4) 0.0028(3) -0.0013(4)
Cl1A 0.0511(10) 0.0335(8) 0.0371(8) -0.0008(7) 0.0030(7) -0.0025(7)
P1A 0.0321(9) 0.0337(9) 0.0287(7) -0.0020(7) 0.0053(6) -0.0006(7)
P2A 0.0362(10) 0.0444(10) 0.0322(8) 0.0029(7) -0.0001(7) -0.0026(8)
O1A 0.062(3) 0.036(3) 0.052(3) 0.003(2) 0.003(2) -0.001(2)
N1A 0.032(3) 0.029(3) 0.024(2) -0.005(2) 0.004(2) -0.005(2)
N2A 0.038(3) 0.045(3) 0.032(2) -0.002(2) 0.002(2) -0.004(3)
C1A 0.029(3) 0.040(4) 0.034(3) -0.003(3) 0.007(2) 0.001(3)
C2A 0.036(4) 0.038(4) 0.032(3) -0.008(3) 0.006(3) -0.001(3)
C3A 0.043(4) 0.061(4) 0.022(3) -0.004(3) 0.005(3) -0.001(3)
C4A 0.054(4) 0.060(4) 0.030(3) -0.005(3) 0.007(3) 0.001(4)
C5A 0.056(5) 0.051(4) 0.030(3) 0.007(3) -0.003(3) -0.011(3)
C6A 0.047(4) 0.060(4) 0.035(3) 0.012(3) 0.000(3) -0.008(3)
C7A 0.034(3) 0.040(4) 0.029(3) -0.006(3) 0.004(2) -0.002(3)
C8A 0.043(4) 0.038(4) 0.054(4) -0.012(3) 0.017(3) -0.006(3)
C9A 0.036(4) 0.045(4) 0.029(3) 0.002(3) 0.001(3) 0.002(3)
C10A 0.045(4) 0.051(4) 0.032(3) 0.002(3) 0.003(3) 0.003(3)
C11A 0.037(4) 0.073(5) 0.053(4) -0.003(3) 0.008(3) 0.006(3)
C12A 0.039(4) 0.115(6) 0.073(5) -0.011(4) 0.011(4) 0.008(4)
C13A 0.033(4) 0.056(4) 0.049(3) 0.017(3) 0.004(3) -0.002(3)
C14A 0.049(4) 0.086(5) 0.052(4) 0.029(4) 0.007(3) -0.010(4)
C15A 0.028(3) 0.046(4) 0.035(3) -0.003(3) 0.001(3) -0.002(3)
Fe1B 0.0337(5) 0.0397(5) 0.0284(4) -0.0018(4) 0.0039(3) -0.0016(4)
Cl1B 0.0471(10) 0.0402(9) 0.0433(8) 0.0049(7) 0.0039(7) -0.0009(8)
P1B 0.0403(10) 0.0447(10) 0.0299(8) -0.0051(7) 0.0030(7) -0.0049(8)
P2B 0.0390(10) 0.0505(11) 0.0363(8) -0.0051(8) 0.0046(7) 0.0063(8)
O1B 0.052(3) 0.072(3) 0.053(3) 0.018(2) 0.014(2) -0.003(2)
N1B 0.042(3) 0.032(3) 0.024(2) 0.001(2) 0.006(2) -0.008(2)
N2B 0.031(3) 0.043(3) 0.030(2) -0.003(2) 0.003(2) -0.002(2)
C1B 0.037(4) 0.061(4) 0.026(3) 0.003(3) 0.002(2) -0.007(3)
C2B 0.036(4) 0.045(4) 0.025(3) 0.008(3) 0.004(3) 0.007(3)
C3B 0.050(4) 0.044(4) 0.033(3) -0.001(3) 0.011(3) -0.007(3)
C4B 0.043(4) 0.050(4) 0.035(3) -0.012(3) -0.001(3) -0.011(3)
C5B 0.041(4) 0.052(4) 0.037(3) 0.003(3) 0.004(3) -0.012(3)
C6B 0.033(4) 0.058(4) 0.042(3) 0.005(3) 0.004(3) 0.003(3)
C7B 0.043(4) 0.062(4) 0.029(3) 0.002(3) 0.000(3) 0.004(3)
C8B 0.046(4) 0.060(5) 0.042(3) 0.010(3) 0.007(3) 0.011(3)
C9B 0.080(5) 0.054(5) 0.054(4) -0.010(3) -0.007(4) -0.018(4)
C10B 0.081(8) 0.076(7) 0.057(6) -0.031(5) 0.003(5) 0.014(6)
C9C 0.080(5) 0.054(5) 0.054(4) -0.010(3) -0.007(4) -0.018(4)
C11B 0.051(4) 0.089(5) 0.040(3) 0.002(4) 0.014(3) 0.024(4)
C12B 0.080(6) 0.145(8) 0.038(4) 0.001(4) 0.003(4) 0.041(5)
C13B 0.052(5) 0.058(5) 0.078(5) -0.015(4) 0.006(4) 0.012(4)
C14B 0.065(5) 0.076(5) 0.100(5) -0.026(4) 0.009(4) 0.034(4)
C15B 0.031(4) 0.052(4) 0.036(3) 0.000(3) 0.007(3) -0.001(3)
C21A 0.043(4) 0.033(4) 0.019(3) 0.000(2) 0.004(2) -0.005(3)
C22A 0.037(4) 0.056(4) 0.028(3) -0.001(3) 0.007(3) -0.006(3)
C23A 0.051(5) 0.063(5) 0.030(3) -0.005(3) 0.012(3) -0.021(4)
C24A 0.036(4) 0.085(6) 0.025(3) 0.001(3) 0.002(3) -0.023(4)
C25A 0.037(4) 0.062(5) 0.021(3) 0.003(3) 0.005(3) 0.003(3)
C26A 0.039(4) 0.044(4) 0.019(3) 0.002(3) 0.007(2) -0.011(3)
C31A 0.024(3) 0.035(3) 0.024(3) 0.005(3) 0.005(2) 0.000(3)
C32A 0.039(4) 0.040(4) 0.039(3) 0.010(3) 0.009(3) -0.001(3)
C33A 0.038(4) 0.053(4) 0.046(4) 0.023(3) 0.011(3) 0.006(3)
C34A 0.032(4) 0.074(5) 0.021(3) 0.010(3) 0.006(2) -0.008(3)
C35A 0.031(4) 0.055(4) 0.033(3) -0.008(3) 0.005(3) -0.011(3)
C36A 0.030(3) 0.043(4) 0.030(3) 0.001(3) 0.009(2) -0.004(3)
C41A 0.029(3) 0.027(3) 0.030(3) 0.002(3) 0.002(2) -0.008(3)
C42A 0.041(4) 0.030(3) 0.034(3) -0.003(3) 0.010(3) 0.000(3)
C43A 0.057(4) 0.039(4) 0.037(3) -0.004(3) 0.013(3) -0.002(3)
C44A 0.051(4) 0.024(3) 0.064(4) -0.012(3) 0.022(3) 0.002(3)
C45A 0.038(4) 0.037(4) 0.057(4) 0.001(3) 0.009(3) 0.007(3)
C46A 0.044(4) 0.023(3) 0.035(3) -0.005(3) 0.009(3) -0.002(3)
C51A 0.036(4) 0.025(3) 0.025(3) -0.004(3) 0.007(2) 0.006(3)
C52A 0.039(4) 0.037(4) 0.027(3) -0.001(3) 0.001(3) 0.000(3)
C53A 0.057(4) 0.037(4) 0.031(3) 0.005(3) 0.014(3) 0.005(3)
C54A 0.065(5) 0.028(4) 0.043(4) 0.003(3) 0.018(3) 0.000(3)
C55A 0.050(4) 0.032(4) 0.048(4) -0.013(3) 0.017(3) -0.005(3)
C56A 0.036(4) 0.031(3) 0.027(3) -0.003(3) 0.009(3) 0.006(3)
B1A 0.036(4) 0.035(4) 0.023(3) -0.002(3) -0.001(3) -0.003(3)
C21B 0.041(4) 0.029(3) 0.033(3) -0.005(3) 0.000(3) -0.005(3)
C22B 0.047(4) 0.033(4) 0.058(4) 0.003(3) 0.000(3) 0.002(3)
C23B 0.049(4) 0.044(4) 0.062(4) 0.003(3) -0.011(4) 0.007(3)
C24B 0.074(5) 0.036(4) 0.044(4) -0.001(3) -0.022(4) 0.005(4)
C25B 0.080(5) 0.038(4) 0.033(3) 0.006(3) 0.007(3) -0.007(4)
C26B 0.058(4) 0.035(4) 0.030(3) -0.008(3) 0.008(3) -0.012(3)
C31B 0.039(4) 0.030(3) 0.035(3) 0.007(3) -0.001(3) 0.000(3)
C32B 0.041(4) 0.065(5) 0.040(3) -0.005(3) 0.008(3) -0.015(3)
C33B 0.040(4) 0.072(5) 0.056(4) 0.010(4) 0.011(3) -0.013(4)
C34B 0.039(4) 0.055(5) 0.082(5) 0.013(4) -0.008(4) -0.010(4)
C35B 0.054(5) 0.034(4) 0.075(5) -0.001(3) -0.022(4) -0.003(4)
C36B 0.040(4) 0.035(4) 0.053(4) 0.003(3) -0.001(3) 0.001(3)
C41B 0.026(3) 0.031(3) 0.040(3) 0.005(3) 0.009(3) -0.001(3)
C42B 0.039(4) 0.045(4) 0.048(4) 0.000(3) 0.002(3) 0.002(3)
C43B 0.052(4) 0.043(4) 0.068(4) 0.000(4) 0.018(4) 0.010(3)
C44B 0.072(5) 0.032(4) 0.055(4) -0.012(3) 0.016(4) -0.004(4)
C45B 0.058(4) 0.032(4) 0.049(4) 0.004(3) 0.008(3) -0.003(3)
C46B 0.037(4) 0.036(4) 0.044(3) 0.002(3) 0.012(3) 0.001(3)
C51B 0.026(3) 0.041(4) 0.034(3) 0.003(3) -0.001(2) -0.002(3)
C52B 0.052(4) 0.038(4) 0.043(3) 0.004(3) 0.007(3) 0.005(3)
C53B 0.060(4) 0.046(4) 0.041(4) 0.001(3) 0.011(3) 0.013(3)
C54B 0.046(4) 0.062(5) 0.034(3) 0.021(3) 0.006(3) 0.012(4)
C55B 0.044(4) 0.049(4) 0.044(4) 0.012(3) -0.003(3) -0.004(3)
C56B 0.038(4) 0.037(4) 0.035(3) 0.004(3) 0.001(3) -0.005(3)
B1B 0.042(4) 0.028(4) 0.038(4) 0.009(3) 0.002(3) -0.002(3)

loop_
_atom_type_symbol
_atom_type_description
_atom_type_scat_dispersion_real
_atom_type_scat_dispersion_imag
_atom_type_scat_source
C C 0.0033 0.0016 'International Tables Vol C Tables 4.2.6.8 and 6.1.1.4'
H H 0.0000 0.0000 'International Tables Vol C Tables 4.2.6.8 and 6.1.1.4'
B B 0.0013 0.0007 'International Tables Vol C Tables 4.2.6.8 and 6.1.1.4'
Cl Cl 0.1484 0.1585 'International Tables Vol C Tables 4.2.6.8 and 6.1.1.4'
O O 0.0106 0.0060 'International Tables Vol C Tables 4.2.6.8 and 6.1.1.4'
N N 0.0061 0.0033 'International Tables Vol C Tables 4.2.6.8 and 6.1.1.4'
P P 0.1023 0.0942 'International Tables Vol C Tables 4.2.6.8 and 6.1.1.4'
Fe Fe 0.3463 0.8444 'International Tables Vol C Tables 4.2.6.8 and 6.1.1.4'

loop_
_geom_angle_atom_site_label_1
_geom_angle_atom_site_label_2
_geom_angle_atom_site_label_3
_geom_angle
C15A Fe1A N1A 91.3(2)
C15A Fe1A N2A 95.8(2)
N1A Fe1A N2A 82.32(18)
C15A Fe1A P1A 90.47(17)
N1A Fe1A P1A 83.11(12)
N2A Fe1A P1A 164.23(15)
C15A Fe1A P2A 89.57(18)
N1A Fe1A P2A 166.28(12)
N2A Fe1A P2A 83.97(14)
P1A Fe1A P2A 110.59(6)
C15A Fe1A Cl1A 176.99(18)
N1A Fe1A Cl1A 88.55(12)
N2A Fe1A Cl1A 87.12(13)
P1A Fe1A Cl1A 86.53(5)
P2A Fe1A Cl1A 91.26(6)
C9A P1A C7A 104.3(2)
C9A P1A C1A 106.1(2)
C7A P1A C1A 101.5(2)
C9A P1A Fe1A 121.51(18)
C7A P1A Fe1A 120.51(17)
C1A P1A Fe1A 99.97(16)
C11A P2A C13A 104.8(3)
C11A P2A C6A 103.7(3)
C13A P2A C6A 101.4(3)
C11A P2A Fe1A 119.8(2)
C13A P2A Fe1A 122.79(19)
C6A P2A Fe1A 100.74(18)
C2A N1A C3A 121.9(4)
C2A N1A Fe1A 125.0(3)
C3A N1A Fe1A 113.2(3)
C5A N2A C4A 122.2(4)
C5A N2A Fe1A 124.2(4)
C4A N2A Fe1A 113.5(3)
C2A C1A P1A 107.9(4)
N1A C2A C1A 118.8(5)
N1A C3A C4A 106.9(4)
N2A C4A C3A 106.5(4)
N2A C5A C6A 120.9(5)
C5A C6A P2A 109.1(4)
C8A C7A P1A 113.8(4)
C10A C9A P1A 115.0(4)
C12A C11A P2A 117.0(5)
C14A C13A P2A 115.1(4)
O1A C15A Fe1A 176.4(5)
C15B Fe1B N1B 94.1(2)
C15B Fe1B N2B 96.3(2)
N1B Fe1B N2B 81.95(18)
C15B Fe1B P2B 89.74(18)
N1B Fe1B P2B 166.48(14)
N2B Fe1B P2B 84.75(14)
C15B Fe1B P1B 93.32(18)
N1B Fe1B P1B 81.96(14)
N2B Fe1B P1B 161.76(13)
P2B Fe1B P1B 110.78(6)
C15B Fe1B Cl1B 176.63(18)
N1B Fe1B Cl1B 89.10(12)
N2B Fe1B Cl1B 85.10(13)
P2B Fe1B Cl1B 87.36(6)
P1B Fe1B Cl1B 86.11(6)
C9B P1B C7B 103.1(3)
C9B P1B C1B 105.5(3)
C7B P1B C1B 102.5(3)
C9B P1B Fe1B 122.7(2)
C7B P1B Fe1B 121.2(2)
C1B P1B Fe1B 98.69(17)
C13B P2B C11B 104.8(3)
C13B P2B C6B 104.8(3)
C11B P2B C6B 102.8(3)
C13B P2B Fe1B 121.9(2)
C11B P2B Fe1B 119.0(2)
C6B P2B Fe1B 100.87(18)
C2B N1B C3B 122.1(5)
C2B N1B Fe1B 125.0(4)
C3B N1B Fe1B 112.8(3)
C5B N2B C4B 120.0(4)
C5B N2B Fe1B 123.8(4)
C4B N2B Fe1B 115.1(3)
C2B C1B P1B 107.5(4)
N1B C2B C1B 117.7(5)
N1B C3B C4B 105.6(4)
N2B C4B C3B 107.4(4)
N2B C5B C6B 121.1(5)
C5B C6B P2B 108.6(4)
C8B C7B P1B 114.5(4)
C10B C9B P1B 116.7(5)
C12B C11B P2B 113.6(4)
C14B C13B P2B 116.4(5)
O1B C15B Fe1B 177.5(5)
C22A C21A C26A 113.9(5)
C22A C21A B1A 124.8(5)
C26A C21A B1A 121.2(5)
C23A C22A C21A 124.1(6)
C22A C23A C24A 119.8(6)
C25A C24A C23A 118.5(6)
C24A C25A C26A 120.6(6)
C25A C26A C21A 123.0(5)
C32A C31A C36A 114.5(4)
C32A C31A B1A 121.0(5)
C36A C31A B1A 124.4(4)
C33A C32A C31A 124.0(5)
C34A C33A C32A 118.9(5)
C35A C34A C33A 119.1(5)
C34A C35A C36A 120.9(5)
C35A C36A C31A 122.6(5)
C46A C41A C42A 115.1(5)
C46A C41A B1A 124.2(4)
C42A C41A B1A 119.9(4)
C43A C42A C41A 122.4(5)
C42A C43A C44A 120.8(5)
C45A C44A C43A 119.2(5)
C44A C45A C46A 119.2(5)
C41A C46A C45A 123.3(5)
C52A C51A C56A 115.3(5)
C52A C51A B1A 122.5(5)
C56A C51A B1A 121.4(4)
C51A C52A C53A 122.7(5)
C54A C53A C52A 120.0(5)
C53A C54A C55A 119.5(5)
C54A C55A C56A 119.1(5)
C55A C56A C51A 123.3(5)
C21A B1A C31A 105.8(4)
C21A B1A C51A 111.9(4)
C31A B1A C51A 113.6(4)
C21A B1A C41A 112.8(4)
C31A B1A C41A 111.6(4)
C51A B1A C41A 101.2(4)
C22B C21B C26B 115.5(5)
C22B C21B B1B 122.7(5)
C26B C21B B1B 121.3(5)
C21B C22B C23B 123.7(6)
C24B C23B C22B 118.9(6)
C23B C24B C25B 120.0(6)
C24B C25B C26B 119.6(5)
C25B C26B C21B 122.2(6)
C32B C31B C36B 114.0(5)
C32B C31B B1B 122.1(5)
C36B C31B B1B 123.8(5)
C33B C32B C31B 123.9(5)
C34B C33B C32B 119.9(6)
C35B C34B C33B 118.7(6)
C34B C35B C36B 120.7(6)
C35B C36B C31B 122.7(6)
C42B C41B C46B 114.3(5)
C42B C41B B1B 122.4(5)
C46B C41B B1B 123.3(5)
C43B C42B C41B 123.1(5)
C42B C43B C44B 120.8(6)
C45B C44B C43B 118.6(5)
C44B C45B C46B 120.1(6)
C41B C46B C45B 123.1(5)
C56B C51B C52B 114.5(5)
C56B C51B B1B 123.6(5)
C52B C51B B1B 121.9(5)
C53B C52B C51B 122.9(5)
C54B C53B C52B 120.9(5)
C53B C54B C55B 118.3(5)
C56B C55B C54B 120.0(5)
C55B C56B C51B 123.2(5)
C41B B1B C51B 111.5(4)
C41B B1B C21B 107.0(4)
C51B B1B C21B 111.2(5)
C41B B1B C31B 108.3(4)
C51B B1B C31B 110.6(4)
C21B B1B C31B 108.0(4)

loop_
_geom_bond_atom_site_label_1
_geom_bond_atom_site_label_2
_geom_bond_distance
Fe1A C15A 1.745(6)
Fe1A N1A 1.962(4)
Fe1A N2A 1.970(4)
Fe1A P1A 2.2265(15)
Fe1A P2A 2.2330(16)
Fe1A Cl1A 2.3469(15)
P1A C9A 1.816(5)
P1A C7A 1.826(5)
P1A C1A 1.848(5)
P2A C11A 1.816(6)
P2A C13A 1.833(5)
P2A C6A 1.853(5)
O1A C15A 1.157(6)
N1A C2A 1.271(6)
N1A C3A 1.456(5)
N2A C5A 1.271(6)
N2A C4A 1.484(6)
C1A C2A 1.494(6)
C3A C4A 1.515(7)
C5A C6A 1.474(7)
C7A C8A 1.536(6)
C9A C10A 1.523(6)
C11A C12A 1.520(8)
C13A C14A 1.524(7)
Fe1B C15B 1.739(6)
Fe1B N1B 1.947(4)
Fe1B N2B 1.957(4)
Fe1B P2B 2.2261(16)
Fe1B P1B 2.2354(16)
Fe1B Cl1B 2.3482(15)
P1B C9B 1.827(6)
P1B C7B 1.830(5)
P1B C1B 1.840(5)
P2B C13B 1.825(6)
P2B C11B 1.825(5)
P2B C6B 1.859(5)
O1B C15B 1.149(6)
N1B C2B 1.285(6)
N1B C3B 1.464(6)
N2B C5B 1.277(6)
N2B C4B 1.466(6)
C1B C2B 1.477(7)
C3B C4B 1.526(7)
C5B C6B 1.494(7)
C7B C8B 1.528(7)
C9B C10B 1.451(8)
C11B C12B 1.539(7)
C13B C14B 1.527(7)
C21A C22A 1.394(7)
C21A C26A 1.409(7)
C21A B1A 1.620(8)
C22A C23A 1.383(7)
C23A C24A 1.389(8)
C24A C25A 1.372(7)
C25A C26A 1.390(7)
C31A C32A 1.395(7)
C31A C36A 1.400(7)
C31A B1A 1.640(7)
C32A C33A 1.391(7)
C33A C34A 1.390(7)
C34A C35A 1.369(7)
C35A C36A 1.384(6)
C41A C46A 1.390(7)
C41A C42A 1.403(6)
C41A B1A 1.655(8)
C42A C43A 1.376(7)
C43A C44A 1.377(7)
C44A C45A 1.375(7)
C45A C46A 1.399(7)
C51A C52A 1.385(6)
C51A C56A 1.397(7)
C51A B1A 1.648(8)
C52A C53A 1.409(7)
C53A C54A 1.365(7)
C54A C55A 1.392(7)
C55A C56A 1.395(7)
C21B C22B 1.386(7)
C21B C26B 1.399(7)
C21B B1B 1.653(8)
C22B C23B 1.388(7)
C23B C24B 1.373(8)
C24B C25B 1.387(8)
C25B C26B 1.390(7)
C31B C32B 1.395(7)
C31B C36B 1.403(7)
C31B B1B 1.657(8)
C32B C33B 1.379(7)
C33B C34B 1.374(8)
C34B C35B 1.372(8)
C35B C36B 1.384(8)
C41B C42B 1.395(7)
C41B C46B 1.401(7)
C41B B1B 1.646(8)
C42B C43B 1.381(7)
C43B C44B 1.382(7)
C44B C45B 1.365(7)
C45B C46B 1.402(7)
C51B C56B 1.399(7)
C51B C52B 1.404(7)
C51B B1B 1.647(7)
C52B C53B 1.388(7)
C53B C54B 1.367(7)
C54B C55B 1.395(7)
C55B C56B 1.389(7)
